data_4028129
loop_
_publ_author_name
'Caterina Viglianisi'
'Lucia Becucci'
'Cristina Faggi'
'Sara Piantini'
'Piero Procacci'
'Stefano Menichetti'

_publ_contact_author_address
;Dipartimento Chimica "U. Schiff"
Universit\`a Firenze
Via della Lastruccia 13
50019  Sesto Fiorentino
Firenze
;
_publ_contact_author_email cristina.@unifi.it
_publ_contact_author_name 'Dr. Cristina Faggi'
_publ_section_title
;
 Regioselective Electrophilic Access to Naphtho[1,2-b:8,7-b']- and
 -[1,2-b:5,6-b']dithiophenes
;
_journal_name_full 'Journal of Organic Chemistry'
_journal_page_first 3496
_journal_page_last 3502
_journal_paper_doi 10.1021/jo400205j
_journal_volume 78
_journal_year 2013
_chemical_formula_moiety 'C11 H11 Cl S'
_chemical_formula_sum 'C11 H11 Cl S'
_chemical_formula_weight 210.71
_chemical_name_systematic
;
2,7-dibutyl-3,8-dichloronaphtho[2,1-b:6,5-b']dithiophene
;
_space_group_IT_number 2
_symmetry_cell_setting triclinic
_symmetry_space_group_name_Hall '-P 1'
_symmetry_space_group_name_H-M 'P -1'
_atom_sites_solution_hydrogens geom
_atom_sites_solution_primary direct
_atom_sites_solution_secondary difmap
_audit_creation_date
;
'Thu Nov 15 13:35:40 2012'
;
_audit_creation_method
;
CrysAlisPro, Oxford Diffraction Ltd.,
Version 1.171.34.44 (release 25-10-2010 CrysAlis171 .NET)
(compiled Oct 25 2010,18:11:34)
;
_cell_angle_alpha 99.618(7)
_cell_angle_beta 94.426(7)
_cell_angle_gamma 102.384(8)
_cell_formula_units_Z 2
_cell_length_a 5.2910(10)
_cell_length_b 7.7140(10)
_cell_length_c 12.2390(10)
_cell_measurement_reflns_used 1666
_cell_measurement_temperature 120(2)
_cell_measurement_theta_max 70.2182
_cell_measurement_theta_min 5.9757
_cell_volume 477.73(12)
_computing_cell_refinement
;
CrysAlisPro, Oxford Diffraction Ltd.,
Version 1.171.34.44 (release 25-10-2010 CrysAlis171 .NET)
(compiled Oct 25 2010,18:11:34)
;
_computing_data_collection
;
CrysAlisPro, Oxford Diffraction Ltd.,
Version 1.171.34.44 (release 25-10-2010 CrysAlis171 .NET)
(compiled Oct 25 2010,18:11:34)
;
_computing_data_reduction
;
CrysAlisPro, Oxford Diffraction Ltd.,
Version 1.171.34.44 (release 25-10-2010 CrysAlis171 .NET)
(compiled Oct 25 2010,18:11:34)
;
_computing_molecular_graphics Ortep3
_computing_publication_material Ciftab
_computing_structure_refinement 'SHELXL-97 (Sheldrick, 1997)'
_computing_structure_solution 'SIR2004 J.Appl.Cryst.38,381-388'
_diffrn_ambient_temperature 120(2)
_diffrn_detector_area_resol_mean 8.1241
_diffrn_measured_fraction_theta_full 0.958
_diffrn_measured_fraction_theta_max 0.958
_diffrn_measurement_details
;
  1 omega -114.00  -75.00   1.0000    3.0000
omega____ theta____ kappa____ phi______ frames
    -      -46.2824 -125.0000  120.0000 39

  2 omega   46.00   89.00   1.0000    3.0000
omega____ theta____ kappa____ phi______ frames
    -       46.2824   37.0000 -180.0000 43

  3 omega  -25.00   62.00   1.0000    3.0000
omega____ theta____ kappa____ phi______ frames
    -       46.2824  -37.0000  -60.0000 87

  4 omega   24.00   97.00   1.0000    3.0000
omega____ theta____ kappa____ phi______ frames
    -       46.2824   37.0000  120.0000 73

  5 omega -120.00  -73.00   1.0000    3.0000
omega____ theta____ kappa____ phi______ frames
    -      -90.0000  125.0000  120.0000 47

  6 omega  -76.00  -24.00   1.0000    3.0000
omega____ theta____ kappa____ phi______ frames
    -      -90.0000   45.0000 -120.0000 52

  7 omega -117.00  -72.00   1.0000    3.0000
omega____ theta____ kappa____ phi______ frames
    -      -90.0000  125.0000 -180.0000 45

  8 omega -151.00  -75.00   1.0000    3.0000
omega____ theta____ kappa____ phi______ frames
    -      -90.0000  -45.0000   90.0000 76

  9 omega -148.00  -68.00   1.0000    3.0000
omega____ theta____ kappa____ phi______ frames
    -      -90.0000  -45.0000   30.0000 80

 10 omega  -53.00  -19.00   1.0000    3.0000
omega____ theta____ kappa____ phi______ frames
    -      -90.0000  125.0000 -180.0000 34

 11 omega   35.00  119.00   1.0000    3.0000
omega____ theta____ kappa____ phi______ frames
    -       96.6919  -77.0000 -120.0000 84

 12 omega  105.00  154.00   1.0000    3.0000
omega____ theta____ kappa____ phi______ frames
    -       96.6919  125.0000  -90.0000 49

 13 omega   37.00  133.00   1.0000    3.0000
omega____ theta____ kappa____ phi______ frames
    -       96.6919  -15.0000 -150.0000 96

 14 omega   28.00  122.00   1.0000    3.0000
omega____ theta____ kappa____ phi______ frames
    -       96.6919  -77.0000    0.0000 94

;
_diffrn_measurement_device_type 'Xcalibur, Onyx'
_diffrn_measurement_method '\w scans'
_diffrn_radiation_monochromator graphite
_diffrn_radiation_source 'Enhance (Cu) x-ray Source'
_diffrn_radiation_type CuK\a
_diffrn_radiation_wavelength 1.54178
_diffrn_reflns_av_R_equivalents 0.0355
_diffrn_reflns_av_sigmaI/netI 0.0451
_diffrn_reflns_limit_h_max 6
_diffrn_reflns_limit_h_min -4
_diffrn_reflns_limit_k_max 9
_diffrn_reflns_limit_k_min -9
_diffrn_reflns_limit_l_max 14
_diffrn_reflns_limit_l_min -14
_diffrn_reflns_number 3252
_diffrn_reflns_theta_full 70.84
_diffrn_reflns_theta_max 70.84
_diffrn_reflns_theta_min 5.98
_diffrn_standards_decay_% 50
_diffrn_standards_interval_count 200
_diffrn_standards_number 3
_exptl_absorpt_coefficient_mu 5.110
_exptl_absorpt_correction_T_max 0.8579
_exptl_absorpt_correction_T_min 0.6816
_exptl_absorpt_correction_type multi-scan
_exptl_absorpt_process_details
;
CrysAlisPro, Oxford Diffraction Ltd.,
Version 1.171.34.44 (release 25-10-2010 CrysAlis171 .NET)
(compiled Oct 25 2010,18:11:34)
empirical absorption correction using spherical harmonics,
 implemented in SCALE3 ABSPACK scaling algorithm.
;
_exptl_crystal_colour light-yellow
_exptl_crystal_density_diffrn 1.465
_exptl_crystal_description prismatic
_exptl_crystal_F_000 220
_exptl_crystal_size_max 0.10
_exptl_crystal_size_mid 0.05
_exptl_crystal_size_min 0.03
_refine_diff_density_max 0.496
_refine_diff_density_min -0.357
_refine_diff_density_rms 0.069
_refine_ls_extinction_method none
_refine_ls_goodness_of_fit_ref 1.046
_refine_ls_hydrogen_treatment mixed
_refine_ls_matrix_type full
_refine_ls_number_parameters 118
_refine_ls_number_reflns 1722
_refine_ls_number_restraints 0
_refine_ls_restrained_S_all 1.046
_refine_ls_R_factor_all 0.0573
_refine_ls_R_factor_gt 0.0406
_refine_ls_shift/su_max 0.000
_refine_ls_shift/su_mean 0.000
_refine_ls_structure_factor_coef Fsqd
_refine_ls_weighting_details 'calc w=1/[\s^2^(Fo^2^)+(0.0553P)^2^+0.1106P] where P=(Fo^2^+2Fc^2^)/3'
_refine_ls_weighting_scheme calc
_refine_ls_wR_factor_gt 0.0970
_refine_ls_wR_factor_ref 0.1053
_reflns_number_gt 1357
_reflns_number_total 1722
_reflns_threshold_expression >2sigma(I)
_cod_data_source_file jo400205j_si_003.cif
_cod_data_source_block exp_762
_cod_database_code 4028129

loop_
_symmetry_equiv_pos_as_xyz
'x, y, z'
'-x, -y, -z'

loop_
_atom_site_label
_atom_site_type_symbol
_atom_site_fract_x
_atom_site_fract_y
_atom_site_fract_z
_atom_site_U_iso_or_equiv
_atom_site_adp_type
_atom_site_occupancy
_atom_site_symmetry_multiplicity
_atom_site_calc_flag
_atom_site_refinement_flags
S1 S 0.49504(14) 0.19059(9) 0.60987(6) 0.0238(2) Uani 1 1 d .
Cl1 Cl 0.50405(14) 0.70356(9) 0.79514(6) 0.0288(2) Uani 1 1 d .
C1 C -0.0797(5) 0.4548(4) 0.4487(2) 0.0214(6) Uani 1 1 d .
C2 C -0.0560(6) 0.2804(4) 0.3973(2) 0.0231(6) Uani 1 1 d .
H2 H -0.1604 0.2232 0.3310 0.028 Uiso 1 1 calc R
C3 C 0.1133(6) 0.1952(4) 0.4416(2) 0.0240(6) Uani 1 1 d .
H3 H 0.1259 0.0813 0.4064 0.029 Uiso 1 1 calc R
C4 C 0.2711(5) 0.2830(4) 0.5426(2) 0.0227(6) Uani 1 1 d .
C5 C 0.2598(5) 0.4535(3) 0.5974(2) 0.0211(6) Uani 1 1 d .
C6 C 0.4454(5) 0.5038(3) 0.6971(2) 0.0216(6) Uani 1 1 d .
C7 C 0.5849(5) 0.3792(4) 0.7144(2) 0.0229(6) Uani 1 1 d .
C8 C 0.7885(6) 0.3938(4) 0.8102(2) 0.0250(6) Uani 1 1 d .
H8A H 0.7099 0.4101 0.8791 0.030 Uiso 1 1 calc R
H8B H 0.9251 0.5010 0.8123 0.030 Uiso 1 1 calc R
C9 C 0.9116(6) 0.2321(4) 0.8058(2) 0.0246(6) Uani 1 1 d .
H9A H 1.0022 0.2204 0.7400 0.030 Uiso 1 1 calc R
H9B H 0.7753 0.1232 0.7992 0.030 Uiso 1 1 calc R
C10 C 1.1030(6) 0.2493(4) 0.9090(2) 0.0277(7) Uani 1 1 d .
H10A H 1.0123 0.2591 0.9749 0.033 Uiso 1 1 calc R
H10B H 1.2387 0.3587 0.9162 0.033 Uiso 1 1 calc R
C11 C 1.2268(6) 0.0864(4) 0.9021(3) 0.0335(7) Uani 1 1 d .
H11A H 1.3457 0.1011 0.9681 0.050 Uiso 1 1 calc R
H11B H 1.3194 0.0778 0.8377 0.050 Uiso 1 1 calc R
H11C H 1.0930 -0.0218 0.8961 0.050 Uiso 1 1 calc R

loop_
_atom_site_aniso_label
_atom_site_aniso_U_11
_atom_site_aniso_U_22
_atom_site_aniso_U_33
_atom_site_aniso_U_23
_atom_site_aniso_U_13
_atom_site_aniso_U_12
S1 0.0290(4) 0.0180(4) 0.0244(4) 0.0020(3) -0.0007(3) 0.0086(3)
Cl1 0.0350(4) 0.0197(4) 0.0286(4) -0.0031(3) -0.0077(3) 0.0095(3)
C1 0.0232(14) 0.0187(14) 0.0223(14) 0.0058(11) 0.0028(11) 0.0034(11)
C2 0.0280(15) 0.0180(13) 0.0203(14) 0.0023(11) -0.0013(11) 0.0015(12)
C3 0.0325(16) 0.0169(14) 0.0225(14) 0.0029(11) 0.0014(12) 0.0067(12)
C4 0.0269(15) 0.0199(14) 0.0225(14) 0.0080(11) 0.0033(11) 0.0050(12)
C5 0.0228(14) 0.0184(14) 0.0204(14) 0.0034(11) 0.0017(11) 0.0019(11)
C6 0.0233(14) 0.0153(13) 0.0248(14) 0.0028(11) -0.0001(11) 0.0030(11)
C7 0.0263(15) 0.0161(14) 0.0228(14) 0.0022(11) 0.0012(11) -0.0012(11)
C8 0.0268(16) 0.0202(14) 0.0264(15) 0.0018(12) -0.0019(12) 0.0059(12)
C9 0.0241(15) 0.0213(15) 0.0291(16) 0.0038(12) 0.0016(12) 0.0080(12)
C10 0.0324(16) 0.0258(16) 0.0270(15) 0.0047(12) 0.0001(12) 0.0126(13)
C11 0.0391(18) 0.0353(18) 0.0312(17) 0.0081(13) 0.0020(14) 0.0191(15)

loop_
_atom_type_symbol
_atom_type_description
_atom_type_scat_dispersion_real
_atom_type_scat_dispersion_imag
_atom_type_scat_source
C C 0.0181 0.0091 'International Tables Vol C Tables 4.2.6.8 and 6.1.1.4'
H H 0.0000 0.0000 'International Tables Vol C Tables 4.2.6.8 and 6.1.1.4'
S S 0.3331 0.5567 'International Tables Vol C Tables 4.2.6.8 and 6.1.1.4'
Cl Cl 0.3639 0.7018 'International Tables Vol C Tables 4.2.6.8 and 6.1.1.4'

loop_
_geom_angle_atom_site_label_1
_geom_angle_atom_site_label_2
_geom_angle_atom_site_label_3
_geom_angle
_geom_angle_site_symmetry_1
_geom_angle_site_symmetry_3
C7 S1 C4 91.68(13) . .
C2 C1 C1 119.7(3) . 2_566
C2 C1 C5 122.7(2) . 2_566
C1 C1 C5 117.6(3) 2_566 2_566
C3 C2 C1 122.2(2) . .
C3 C2 H2 118.9 . .
C1 C2 H2 118.9 . .
C2 C3 C4 118.6(3) . .
C2 C3 H3 120.7 . .
C4 C3 H3 120.7 . .
C5 C4 C3 122.5(3) . .
C5 C4 S1 113.5(2) . .
C3 C4 S1 123.9(2) . .
C4 C5 C1 119.4(2) . 2_566
C4 C5 C6 108.6(2) . .
C1 C5 C6 132.1(2) 2_566 .
C7 C6 C5 115.4(2) . .
C7 C6 Cl1 118.0(2) . .
C5 C6 Cl1 126.6(2) . .
C6 C7 C8 127.2(2) . .
C6 C7 S1 110.8(2) . .
C8 C7 S1 122.0(2) . .
C7 C8 C9 114.9(2) . .
C7 C8 H8A 108.5 . .
C9 C8 H8A 108.5 . .
C7 C8 H8B 108.5 . .
C9 C8 H8B 108.5 . .
H8A C8 H8B 107.5 . .
C8 C9 C10 112.4(2) . .
C8 C9 H9A 109.1 . .
C10 C9 H9A 109.1 . .
C8 C9 H9B 109.1 . .
C10 C9 H9B 109.1 . .
H9A C9 H9B 107.9 . .
C9 C10 C11 111.5(2) . .
C9 C10 H10A 109.3 . .
C11 C10 H10A 109.3 . .
C9 C10 H10B 109.3 . .
C11 C10 H10B 109.3 . .
H10A C10 H10B 108.0 . .
C10 C11 H11A 109.5 . .
C10 C11 H11B 109.5 . .
H11A C11 H11B 109.5 . .
C10 C11 H11C 109.5 . .
H11A C11 H11C 109.5 . .
H11B C11 H11C 109.5 . .

loop_
_geom_bond_atom_site_label_1
_geom_bond_atom_site_label_2
_geom_bond_distance
_geom_bond_site_symmetry_2
S1 C7 1.722(3) .
S1 C4 1.731(3) .
Cl1 C6 1.740(3) .
C1 C2 1.423(4) .
C1 C1 1.437(5) 2_566
C1 C5 1.437(4) 2_566
C2 C3 1.351(4) .
C2 H2 0.9300 .
C3 C4 1.416(4) .
C3 H3 0.9300 .
C4 C5 1.389(4) .
C5 C1 1.437(4) 2_566
C5 C6 1.449(4) .
C6 C7 1.365(4) .
C7 C8 1.502(4) .
C8 C9 1.521(4) .
C8 H8A 0.9700 .
C8 H8B 0.9700 .
C9 C10 1.525(4) .
C9 H9A 0.9700 .
C9 H9B 0.9700 .
C10 C11 1.530(4) .
C10 H10A 0.9700 .
C10 H10B 0.9700 .
C11 H11A 0.9600 .
C11 H11B 0.9600 .
C11 H11C 0.9600 .
